data_1519504
loop_
_publ_author_name
'Bell, Norman A.'
'Horton, Peter N.'
'Hursthouse, Michael B.'

_publ_section_title
;
 C29H39CdCl2O10P
;
_journal_name_full 'Crystal Structure Report Archive'
_journal_page_first 881
_journal_year 2002
_chemical_formula_sum 'C29 H39 Cd Cl2 O10 P'
_chemical_formula_weight 761.87
_space_group_IT_number 15
_symmetry_cell_setting monoclinic
_symmetry_space_group_name_Hall '-C 2yc'
_symmetry_space_group_name_H-M 'C 1 2/c 1'
_atom_sites_solution_hydrogens geom
_atom_sites_solution_primary direct
_atom_sites_solution_secondary difmap
_cell_angle_alpha 90.00
_cell_angle_beta 104.850(9)
_cell_angle_gamma 90.00
_cell_formula_units_Z 8
_cell_length_a 32.117(5)
_cell_length_b 11.9924(17)
_cell_length_c 18.103(3)
_cell_measurement_reflns_used 4562
_cell_measurement_temperature 120(2)
_cell_measurement_theta_max 27.485
_cell_measurement_theta_min 2.910
_cell_volume 6739.7(18)
_computing_cell_refinement ' DENZO (Otwinowski & Minor, 1997) and COLLECT (Hooft, 1998)'
_computing_data_collection ' DENZO (Otwinowski and Minor, 1997)'
_computing_data_reduction ' DENZO (Otwinowski & Minor, 1997) and COLLECT (Hooft, 1998)'
_computing_molecular_graphics 'PLATON (Spek, 1990)'
_computing_structure_refinement 'SHELXL-97 (Sheldrick, 1997b)'
_computing_structure_solution 'SHELXS-97 (Sheldrick, 1997a)'
_diffrn_ambient_temperature 120(2)
_diffrn_detector_area_resol_mean 9.091
_diffrn_measured_fraction_theta_full 0.773
_diffrn_measured_fraction_theta_max 0.773
_diffrn_measurement_device_type 'Nonius KappaCCD Area Detector'
_diffrn_measurement_method '\f and \w scans to fill Ewald Sphere'
_diffrn_radiation_monochromator graphite
_diffrn_radiation_source 'Nonius FR591 rotating anode'
_diffrn_radiation_type MoK\a
_diffrn_radiation_wavelength 0.71073
_diffrn_reflns_av_R_equivalents 0.1167
_diffrn_reflns_av_sigmaI/netI 0.1685
_diffrn_reflns_limit_h_max 37
_diffrn_reflns_limit_h_min -37
_diffrn_reflns_limit_k_max 14
_diffrn_reflns_limit_k_min -14
_diffrn_reflns_limit_l_max 21
_diffrn_reflns_limit_l_min -21
_diffrn_reflns_number 14082
_diffrn_reflns_theta_full 25.02
_diffrn_reflns_theta_max 25.02
_diffrn_reflns_theta_min 2.95
_exptl_absorpt_coefficient_mu 0.906
_exptl_absorpt_correction_T_max 0.9311
_exptl_absorpt_correction_T_min 0.8761
_exptl_absorpt_correction_type multi-scan
_exptl_absorpt_process_details 'SORTAV Blessing (1997)'
_exptl_crystal_colour Colourless
_exptl_crystal_density_diffrn 1.502
_exptl_crystal_density_method 'not measured'
_exptl_crystal_description Block
_exptl_crystal_F_000 3120
_exptl_crystal_size_max 0.15
_exptl_crystal_size_mid 0.10
_exptl_crystal_size_min 0.08
_refine_diff_density_max 1.373
_refine_diff_density_min -0.931
_refine_diff_density_rms 0.148
_refine_ls_extinction_method none
_refine_ls_goodness_of_fit_ref 1.034
_refine_ls_hydrogen_treatment constr
_refine_ls_matrix_type full
_refine_ls_number_parameters 394
_refine_ls_number_reflns 4612
_refine_ls_number_restraints 6
_refine_ls_restrained_S_all 1.039
_refine_ls_R_factor_all 0.1737
_refine_ls_R_factor_gt 0.0850
_refine_ls_shift/su_max 0.000
_refine_ls_shift/su_mean 0.000
_refine_ls_structure_factor_coef Fsqd
_refine_ls_weighting_details 'calc w=1/[\s^2^(Fo^2^)+(0.1154P)^2^+31.3993P] where P=(Fo^2^+2Fc^2^)/3'
_refine_ls_weighting_scheme calc
_refine_ls_wR_factor_gt 0.2024
_refine_ls_wR_factor_ref 0.2518
_reflns_number_gt 2453
_reflns_number_total 4612
_reflns_threshold_expression >2sigma(I)
_cod_data_source_file eCrystal-881.cif
_cod_data_source_block s93
_cod_depositor_comments
;
Citation :
Bell, Norman A. and Horton, Peter N. and Hursthouse, Michael B. (2002) 
University of Southampton, Crystal Structure Report Archive. 
(doi:10.5258/ecrystals/881)

More at:
http://ecrystals.chem.soton.ac.uk/881/
;
_cod_original_sg_symbol_H-M C2/c
_cod_database_code 1519504

loop_
_symmetry_equiv_pos_as_xyz
'x, y, z'
'-x, y, -z+1/2'
'x+1/2, y+1/2, z'
'-x+1/2, y+1/2, -z+1/2'
'-x, -y, -z'
'x, -y, z-1/2'
'-x+1/2, -y+1/2, -z'
'x+1/2, -y+1/2, z-1/2'

loop_
_atom_site_label
_atom_site_type_symbol
_atom_site_fract_x
_atom_site_fract_y
_atom_site_fract_z
_atom_site_U_iso_or_equiv
_atom_site_adp_type
_atom_site_occupancy
_atom_site_symmetry_multiplicity
_atom_site_calc_flag
_atom_site_refinement_flags
_atom_site_disorder_assembly
_atom_site_disorder_group
Cd1 Cd 0.77137(3) 0.14527(8) 0.07858(5) 0.0398(4) Uani 1 1 d . . .
P1 P 0.84492(10) 0.0748(3) 0.15024(18) 0.0362(9) Uani 1 1 d . . .
Cl2 Cl 0.73328(11) 0.3340(3) 0.06410(18) 0.0470(9) Uani 1 1 d . . .
Cl1 Cl 0.72008(10) 0.0114(3) 0.1075(2) 0.0609(11) Uani 1 1 d . . .
O13 O 0.8563(3) 0.2844(7) 0.0963(5) 0.045(2) Uani 1 1 d . . .
O1 O 0.8184(3) -0.0647(7) 0.0292(4) 0.043(2) Uani 1 1 d . . .
O11 O 0.9160(3) -0.0729(8) 0.1091(5) 0.054(3) Uani 1 1 d . . .
O22 O 0.9175(3) 0.3309(7) 0.4355(5) 0.047(2) Uani 1 1 d . . .
O3 O 0.8580(3) -0.0794(7) 0.2926(4) 0.047(2) Uani 1 1 d . . .
O2 O 0.8108(3) -0.4139(7) 0.1459(5) 0.051(2) Uani 1 1 d . . .
O21 O 0.7971(3) 0.2307(7) 0.2235(4) 0.040(2) Uani 1 1 d . . .
O23 O 0.9291(2) 0.0480(7) 0.2597(5) 0.043(2) Uani 1 1 d . . .
O12 O 0.9745(3) 0.2142(8) -0.0127(5) 0.057(3) Uani 1 1 d . . .
C6 C 0.8449(4) -0.1349(10) 0.2265(7) 0.040(3) Uani 1 1 d . . .
C11 C 0.8859(3) 0.1084(10) 0.1015(7) 0.034(3) Uani 1 1 d . . .
C5 C 0.8367(4) -0.2498(10) 0.2239(7) 0.038(3) Uani 1 1 d . . .
H5 H 0.8427 -0.2918 0.2699 0.045 Uiso 1 1 calc R . .
C2 C 0.8236(4) -0.1343(10) 0.0909(7) 0.036(3) Uani 1 1 d . . .
C25 C 0.9228(4) 0.1876(11) 0.3502(7) 0.037(3) Uani 1 1 d . . .
H25 H 0.9512 0.1738 0.3804 0.044 Uiso 1 1 calc R . .
C29 C 0.9659(4) 0.0002(12) 0.3122(8) 0.061(4) Uani 1 1 d . . .
H29A H 0.9886 0.0568 0.3270 0.091 Uiso 1 1 calc R . .
H29B H 0.9767 -0.0626 0.2877 0.091 Uiso 1 1 calc R . .
H29C H 0.9578 -0.0262 0.3577 0.091 Uiso 1 1 calc R . .
C3 C 0.8149(4) -0.2445(10) 0.0872(7) 0.040(3) Uani 1 1 d . . .
H3 H 0.8056 -0.2814 0.0393 0.048 Uiso 1 1 calc R . .
C1 C 0.8392(4) -0.0765(9) 0.1603(7) 0.034(3) Uani 1 1 d . . .
C24 C 0.8977(4) 0.2699(10) 0.3724(7) 0.041(3) Uani 1 1 d . . .
C4 C 0.8201(4) -0.3021(11) 0.1550(7) 0.039(3) Uani 1 1 d . . .
C9 C 0.8670(4) -0.1383(11) 0.3623(7) 0.053(4) Uani 1 1 d . . .
H9A H 0.8407 -0.1749 0.3679 0.080 Uiso 1 1 calc R . .
H9B H 0.8774 -0.0863 0.4048 0.080 Uiso 1 1 calc R . .
H9C H 0.8891 -0.1948 0.3626 0.080 Uiso 1 1 calc R . .
C23 C 0.8542(4) 0.2850(11) 0.3328(7) 0.047(4) Uani 1 1 d . . .
H23 H 0.8363 0.3375 0.3493 0.056 Uiso 1 1 calc R . .
C22 C 0.8385(4) 0.2184(10) 0.2679(7) 0.038(3) Uani 1 1 d . . .
C13 C 0.9445(4) 0.0732(12) 0.0427(7) 0.046(4) Uani 1 1 d . . .
H13 H 0.9636 0.0230 0.0276 0.055 Uiso 1 1 calc R . .
C27 C 0.7647(4) 0.2649(11) 0.2612(7) 0.048(4) Uani 1 1 d . . .
H27A H 0.7680 0.2219 0.3084 0.072 Uiso 1 1 calc R . .
H27B H 0.7360 0.2515 0.2274 0.072 Uiso 1 1 calc R . .
H27C H 0.7681 0.3445 0.2735 0.072 Uiso 1 1 calc R . .
C14 C 0.9442(4) 0.1843(13) 0.0251(7) 0.046(4) Uani 1 1 d . . .
C21 C 0.8652(4) 0.1418(10) 0.2416(7) 0.038(3) Uani 1 1 d . . .
C19 C 0.8480(4) 0.3914(11) 0.0592(8) 0.057(4) Uani 1 1 d . . .
H19A H 0.8692 0.4457 0.0867 0.085 Uiso 1 1 calc R . .
H19B H 0.8190 0.4162 0.0592 0.085 Uiso 1 1 calc R . .
H19C H 0.8503 0.3849 0.0064 0.085 Uiso 1 1 calc R . .
C16 C 0.8867(4) 0.2186(11) 0.0784(7) 0.039(3) Uani 1 1 d . . .
C18 C 0.9779(4) 0.3282(13) -0.0299(8) 0.061(4) Uani 1 1 d . . .
H18A H 0.9523 0.3511 -0.0693 0.092 Uiso 1 1 calc R . .
H18B H 1.0036 0.3399 -0.0486 0.092 Uiso 1 1 calc R . .
H18C H 0.9802 0.3729 0.0163 0.092 Uiso 1 1 calc R . .
C15 C 0.9157(4) 0.2584(12) 0.0401(7) 0.048(4) Uani 1 1 d . . .
H15 H 0.9157 0.3343 0.0250 0.058 Uiso 1 1 calc R . .
C26 C 0.9070(4) 0.1278(9) 0.2865(7) 0.034(3) Uani 1 1 d . . .
C12 C 0.9159(4) 0.0366(12) 0.0829(7) 0.046(4) Uani 1 1 d . . .
C28 C 0.8913(4) 0.4129(11) 0.4612(7) 0.055(4) Uani 1 1 d . . .
H28A H 0.8793 0.4651 0.4196 0.082 Uiso 1 1 calc R . .
H28B H 0.9091 0.4539 0.5049 0.082 Uiso 1 1 calc R . .
H28C H 0.8678 0.3753 0.4767 0.082 Uiso 1 1 calc R . .
C17 C 0.9348(5) -0.1551(12) 0.0723(9) 0.067(5) Uani 1 1 d . . .
H17A H 0.9230 -0.1490 0.0168 0.101 Uiso 1 1 calc R . .
H17B H 0.9283 -0.2291 0.0894 0.101 Uiso 1 1 calc R . .
H17C H 0.9660 -0.1444 0.0850 0.101 Uiso 1 1 calc R . .
C7 C 0.8028(4) -0.1150(11) -0.0457(7) 0.052(4) Uani 1 1 d . . .
H7A H 0.8221 -0.1757 -0.0516 0.079 Uiso 1 1 calc R . .
H7B H 0.8019 -0.0586 -0.0852 0.079 Uiso 1 1 calc R . .
H7C H 0.7737 -0.1448 -0.0508 0.079 Uiso 1 1 calc R . .
C8 C 0.8117(5) -0.4798(13) 0.2123(8) 0.083(6) Uani 1 1 d . . .
H8A H 0.8410 -0.4807 0.2456 0.125 Uiso 1 1 calc R . .
H8B H 0.8027 -0.5561 0.1967 0.125 Uiso 1 1 calc R . .
H8C H 0.7920 -0.4476 0.2399 0.125 Uiso 1 1 calc R . .
O1E O 0.9665(5) -0.4923(13) 0.1495(9) 0.048(4) Uiso 0.50 1 d PD A 1
C11E C 0.9881(9) -0.6760(18) 0.2151(15) 0.069(9) Uiso 0.50 1 d PD . 1
C12E C 0.9605(8) -0.5746(19) 0.1991(15) 0.073(9) Uiso 0.50 1 d PD A 1
O2E O 0.9289(7) -0.5050(19) 0.2423(13) 0.103(8) Uiso 0.50 1 d PD B 2
C21E C 0.9635(12) -0.323(2) 0.242(2) 0.104(12) Uiso 0.50 1 d PD B 2
C22E C 0.9496(10) -0.432(2) 0.2015(14) 0.088(11) Uiso 0.50 1 d PD B 2

loop_
_atom_site_aniso_label
_atom_site_aniso_U_11
_atom_site_aniso_U_22
_atom_site_aniso_U_33
_atom_site_aniso_U_23
_atom_site_aniso_U_13
_atom_site_aniso_U_12
Cd1 0.0311(6) 0.0451(7) 0.0397(6) 0.0053(4) 0.0030(4) 0.0017(4)
P1 0.028(2) 0.038(2) 0.0389(19) 0.0000(15) 0.0032(15) 0.0021(15)
Cl2 0.046(2) 0.053(2) 0.0410(18) 0.0021(15) 0.0081(15) 0.0093(16)
Cl1 0.039(2) 0.075(3) 0.061(2) 0.0232(19) -0.0011(17) -0.0105(18)
O13 0.043(6) 0.033(6) 0.054(6) -0.001(4) 0.004(4) 0.008(4)
O1 0.047(6) 0.042(6) 0.037(5) -0.008(4) 0.007(4) -0.008(4)
O11 0.047(6) 0.058(7) 0.052(6) -0.004(5) 0.007(5) 0.010(5)
O22 0.030(5) 0.057(6) 0.048(5) -0.015(4) -0.001(4) 0.005(4)
O3 0.063(6) 0.041(6) 0.030(5) 0.007(4) 0.000(4) -0.003(5)
O2 0.067(7) 0.041(6) 0.047(6) 0.004(4) 0.017(5) -0.008(5)
O21 0.024(5) 0.051(6) 0.038(5) 0.000(4) -0.003(4) 0.003(4)
O23 0.019(5) 0.053(6) 0.051(5) -0.002(4) -0.002(4) 0.011(4)
O12 0.043(7) 0.059(7) 0.069(7) 0.013(5) 0.013(5) 0.001(5)
C6 0.037(8) 0.040(9) 0.041(8) 0.005(7) 0.008(6) 0.006(6)
C11 0.009(7) 0.045(9) 0.048(8) -0.001(6) 0.003(5) 0.006(5)
C5 0.042(8) 0.029(9) 0.047(8) -0.001(6) 0.020(6) -0.002(6)
C2 0.031(8) 0.037(9) 0.036(7) 0.007(6) 0.003(6) 0.006(6)
C25 0.010(7) 0.051(9) 0.049(8) -0.003(6) 0.004(6) 0.003(5)
C29 0.036(9) 0.066(10) 0.076(11) -0.004(8) 0.008(8) 0.020(7)
C3 0.040(8) 0.028(9) 0.052(9) 0.004(6) 0.012(6) 0.000(6)
C1 0.031(8) 0.031(8) 0.042(8) -0.007(6) 0.011(6) 0.003(5)
C24 0.038(9) 0.037(8) 0.045(8) 0.002(6) 0.002(6) -0.007(6)
C4 0.038(8) 0.035(9) 0.045(8) 0.002(7) 0.011(6) -0.009(6)
C9 0.031(8) 0.081(11) 0.040(8) -0.003(7) -0.005(6) -0.003(7)
C23 0.035(9) 0.041(9) 0.058(9) 0.009(7) 0.002(7) 0.000(6)
C22 0.035(9) 0.034(8) 0.040(8) 0.002(6) 0.001(6) 0.004(6)
C13 0.042(9) 0.052(10) 0.043(8) 0.001(7) 0.009(7) 0.012(7)
C27 0.034(9) 0.067(10) 0.042(8) 0.003(7) 0.009(7) 0.014(7)
C14 0.028(9) 0.069(11) 0.043(8) 0.003(7) 0.013(7) 0.002(7)
C21 0.025(8) 0.033(8) 0.055(8) 0.000(6) 0.009(6) -0.006(6)
C19 0.034(9) 0.056(10) 0.080(11) 0.010(8) 0.014(7) -0.010(7)
C16 0.034(9) 0.036(9) 0.047(8) 0.006(6) 0.009(6) 0.010(6)
C18 0.038(10) 0.086(13) 0.060(10) 0.025(8) 0.015(7) -0.009(7)
C15 0.037(9) 0.056(10) 0.045(8) 0.017(7) -0.001(7) -0.006(7)
C26 0.032(8) 0.030(8) 0.039(8) -0.005(6) 0.009(6) 0.001(6)
C12 0.032(9) 0.052(10) 0.043(8) 0.007(7) -0.010(6) -0.002(7)
C28 0.061(10) 0.056(10) 0.043(8) -0.023(7) 0.004(7) -0.001(8)
C17 0.059(11) 0.063(12) 0.086(12) 0.002(9) 0.028(9) 0.008(8)
C7 0.070(11) 0.046(9) 0.038(8) -0.010(6) 0.009(7) -0.006(7)
C8 0.136(16) 0.057(11) 0.055(10) 0.002(8) 0.021(10) -0.021(10)

loop_
_atom_type_symbol
_atom_type_description
_atom_type_scat_dispersion_real
_atom_type_scat_dispersion_imag
_atom_type_scat_source
C C 0.0033 0.0016 'International Tables Vol C Tables 4.2.6.8 and 6.1.1.4'
H H 0.0000 0.0000 'International Tables Vol C Tables 4.2.6.8 and 6.1.1.4'
O O 0.0106 0.0060 'International Tables Vol C Tables 4.2.6.8 and 6.1.1.4'
P P 0.1023 0.0942 'International Tables Vol C Tables 4.2.6.8 and 6.1.1.4'
Cl Cl 0.1484 0.1585 'International Tables Vol C Tables 4.2.6.8 and 6.1.1.4'
Cd Cd -0.8075 1.2024 'International Tables Vol C Tables 4.2.6.8 and 6.1.1.4'

loop_
_geom_angle_atom_site_label_1
_geom_angle_atom_site_label_2
_geom_angle_atom_site_label_3
_geom_angle
_geom_angle_site_symmetry_1
_geom_angle_site_symmetry_3
Cl1 Cd1 P1 105.17(11) . .
Cl1 Cd1 Cl2 105.78(13) . .
P1 Cd1 Cl2 135.07(11) . .
Cl1 Cd1 Cl2 114.25(11) . 7_655
P1 Cd1 Cl2 110.79(11) . 7_655
Cl2 Cd1 Cl2 84.71(11) . 7_655
C21 P1 C11 102.2(6) . .
C21 P1 C1 111.8(5) . .
C11 P1 C1 111.8(6) . .
C21 P1 Cd1 113.0(4) . .
C11 P1 Cd1 112.1(4) . .
C1 P1 Cd1 106.1(4) . .
Cd1 Cl2 Cd1 95.29(11) . 7_655
C16 O13 C19 117.7(10) . .
C2 O1 C7 116.7(9) . .
C12 O11 C17 117.5(11) . .
C24 O22 C28 116.7(9) . .
C6 O3 C9 119.7(10) . .
C4 O2 C8 118.8(10) . .
C22 O21 C27 117.4(9) . .
C26 O23 C29 117.7(9) . .
C14 O12 C18 117.8(11) . .
O3 C6 C1 118.1(11) . .
O3 C6 C5 122.2(11) . .
C1 C6 C5 119.7(11) . .
C16 C11 C12 116.6(12) . .
C16 C11 P1 115.5(9) . .
C12 C11 P1 127.9(10) . .
C4 C5 C6 120.4(11) . .
C4 C5 H5 119.8 . .
C6 C5 H5 119.8 . .
C3 C2 O1 125.1(11) . .
C3 C2 C1 123.3(11) . .
O1 C2 C1 111.5(10) . .
C26 C25 C24 120.4(11) . .
C26 C25 H25 119.8 . .
C24 C25 H25 119.8 . .
O23 C29 H29A 109.5 . .
O23 C29 H29B 109.5 . .
H29A C29 H29B 109.5 . .
O23 C29 H29C 109.5 . .
H29A C29 H29C 109.5 . .
H29B C29 H29C 109.5 . .
C2 C3 C4 118.0(12) . .
C2 C3 H3 121.0 . .
C4 C3 H3 121.0 . .
C6 C1 C2 117.9(11) . .
C6 C1 P1 127.0(9) . .
C2 C1 P1 114.8(9) . .
O22 C24 C25 116.1(11) . .
O22 C24 C23 122.9(12) . .
C25 C24 C23 120.9(11) . .
O2 C4 C5 125.1(11) . .
O2 C4 C3 114.2(11) . .
C5 C4 C3 120.5(12) . .
O3 C9 H9A 109.5 . .
O3 C9 H9B 109.5 . .
H9A C9 H9B 109.5 . .
O3 C9 H9C 109.5 . .
H9A C9 H9C 109.5 . .
H9B C9 H9C 109.5 . .
C22 C23 C24 116.6(12) . .
C22 C23 H23 121.7 . .
C24 C23 H23 121.7 . .
O21 C22 C23 121.0(11) . .
O21 C22 C21 116.7(10) . .
C23 C22 C21 122.2(11) . .
C14 C13 C12 117.7(13) . .
C14 C13 H13 121.1 . .
C12 C13 H13 121.1 . .
O21 C27 H27A 109.5 . .
O21 C27 H27B 109.5 . .
H27A C27 H27B 109.5 . .
O21 C27 H27C 109.5 . .
H27A C27 H27C 109.5 . .
H27B C27 H27C 109.5 . .
C15 C14 C13 124.0(14) . .
C15 C14 O12 122.0(14) . .
C13 C14 O12 113.9(13) . .
C26 C21 C22 117.2(11) . .
C26 C21 P1 123.3(10) . .
C22 C21 P1 119.3(9) . .
O13 C19 H19A 109.5 . .
O13 C19 H19B 109.5 . .
H19A C19 H19B 109.5 . .
O13 C19 H19C 109.5 . .
H19A C19 H19C 109.5 . .
H19B C19 H19C 109.5 . .
O13 C16 C15 122.6(12) . .
O13 C16 C11 114.3(12) . .
C15 C16 C11 123.1(13) . .
O12 C18 H18A 109.5 . .
O12 C18 H18B 109.5 . .
H18A C18 H18B 109.5 . .
O12 C18 H18C 109.5 . .
H18A C18 H18C 109.5 . .
H18B C18 H18C 109.5 . .
C14 C15 C16 116.9(13) . .
C14 C15 H15 121.6 . .
C16 C15 H15 121.6 . .
C25 C26 O23 124.6(11) . .
C25 C26 C21 122.2(12) . .
O23 C26 C21 113.2(10) . .
C13 C12 O11 122.2(13) . .
C13 C12 C11 121.6(13) . .
O11 C12 C11 116.2(13) . .
O22 C28 H28A 109.5 . .
O22 C28 H28B 109.5 . .
H28A C28 H28B 109.5 . .
O22 C28 H28C 109.5 . .
H28A C28 H28C 109.5 . .
H28B C28 H28C 109.5 . .
O11 C17 H17A 109.5 . .
O11 C17 H17B 109.5 . .
H17A C17 H17B 109.5 . .
O11 C17 H17C 109.5 . .
H17A C17 H17C 109.5 . .
H17B C17 H17C 109.5 . .
O1 C7 H7A 109.5 . .
O1 C7 H7B 109.5 . .
H7A C7 H7B 109.5 . .
O1 C7 H7C 109.5 . .
H7A C7 H7C 109.5 . .
H7B C7 H7C 109.5 . .
O2 C8 H8A 109.5 . .
O2 C8 H8B 109.5 . .
H8A C8 H8B 109.5 . .
O2 C8 H8C 109.5 . .
H8A C8 H8C 109.5 . .
H8B C8 H8C 109.5 . .
C11E C11E C12E 111(2) 2_755 .
O1E C12E C11E 122.3(16) . .
O2E C22E C21E 113.8(15) . .

loop_
_geom_bond_atom_site_label_1
_geom_bond_atom_site_label_2
_geom_bond_distance
_geom_bond_site_symmetry_2
Cd1 Cl1 2.451(4) .
Cd1 P1 2.531(3) .
Cd1 Cl2 2.554(3) .
Cd1 Cl2 2.561(3) 7_655
P1 C21 1.803(12) .
P1 C11 1.808(13) .
P1 C1 1.837(12) .
Cl2 Cd1 2.561(3) 7_655
O13 C16 1.356(14) .
O13 C19 1.440(14) .
O1 C2 1.369(13) .
O1 C7 1.451(13) .
O11 C12 1.396(15) .
O11 C17 1.409(15) .
O22 C24 1.368(13) .
O22 C28 1.447(14) .
O3 C6 1.340(14) .
O3 C9 1.409(14) .
O2 C4 1.375(14) .
O2 C8 1.431(15) .
O21 C22 1.374(12) .
O21 C27 1.445(13) .
O23 C26 1.354(13) .
O23 C29 1.432(13) .
O12 C14 1.375(15) .
O12 C18 1.413(15) .
C6 C1 1.361(16) .
C6 C5 1.400(16) .
C11 C16 1.389(17) .
C11 C12 1.396(17) .
C5 C4 1.376(16) .
C5 H5 0.9500 .
C2 C3 1.349(15) .
C2 C1 1.409(15) .
C25 C26 1.342(15) .
C25 C24 1.396(16) .
C25 H25 0.9500 .
C29 H29A 0.9800 .
C29 H29B 0.9800 .
C29 H29C 0.9800 .
C3 C4 1.381(16) .
C3 H3 0.9500 .
C24 C23 1.411(15) .
C9 H9A 0.9800 .
C9 H9B 0.9800 .
C9 H9C 0.9800 .
C23 C22 1.403(16) .
C23 H23 0.9500 .
C22 C21 1.418(17) .
C13 C14 1.369(19) .
C13 C12 1.381(17) .
C13 H13 0.9500 .
C27 H27A 0.9800 .
C27 H27B 0.9800 .
C27 H27C 0.9800 .
C14 C15 1.350(18) .
C21 C26 1.391(15) .
C19 H19A 0.9800 .
C19 H19B 0.9800 .
C19 H19C 0.9800 .
C16 C15 1.381(17) .
C18 H18A 0.9800 .
C18 H18B 0.9800 .
C18 H18C 0.9800 .
C15 H15 0.9500 .
C28 H28A 0.9800 .
C28 H28B 0.9800 .
C28 H28C 0.9800 .
C17 H17A 0.9800 .
C17 H17B 0.9800 .
C17 H17C 0.9800 .
C7 H7A 0.9800 .
C7 H7B 0.9800 .
C7 H7C 0.9800 .
C8 H8A 0.9800 .
C8 H8B 0.9800 .
C8 H8C 0.9800 .
O1E C12E 1.381(10) .
C11E C11E 1.30(5) 2_755
C11E C12E 1.490(10) .
O2E C22E 1.419(10) .
C21E C22E 1.501(10) .
